data_2015639
loop_
_publ_author_name
'Beckmann, Udo'
'Brooker, Sally'

_publ_section_title
;
 1:1 Adduct of
 (<i>S</i>,<i>S</i>)-4-amino-3,5-bis(1-hydroxyethyl)-1,2,4-triazole
 with (<i>S</i>,<i>S</i>)-1,2-bis(2-hydroxypropionyl)hydrazine
 stabilized by eight hydrogen bonds
;
_journal_coeditor_code GA3025
_journal_issue 11
_journal_name_full 'Acta Crystallographica Section C'
_journal_page_first o653
_journal_page_last o655
_journal_paper_doi 10.1107/S0108270106038583
_journal_volume 62
_journal_year 2006
_chemical_formula_iupac 'C6 H12 N4 O2 , C6 H12 N2 O4'
_chemical_formula_moiety 'C6 H12 N4 O2 , C6 H12 N2 O4'
_chemical_formula_sum 'C12 H24 N6 O6'
_chemical_formula_weight 348.37
_chemical_name_systematic
;
(S,S)-4-amino-3,5-bis(1-hydroxyethyl)-1,2,4-triazole--
(S,S)-1,2-bis(2-hydroxypropionyl)hydrazine (1/1)
;
_space_group_IT_number 96
_symmetry_cell_setting tetragonal
_symmetry_space_group_name_Hall 'P 4nw 2abw'
_symmetry_space_group_name_H-M 'P 43 21 2'
_atom_sites_solution_hydrogens geom
_atom_sites_solution_primary direct
_atom_sites_solution_secondary difmap
_audit_creation_method SHELXL97
_cell_angle_alpha 90.00
_cell_angle_beta 90.00
_cell_angle_gamma 90.00
_cell_formula_units_Z 8
_cell_length_a 9.92960(10)
_cell_length_b 9.92960(10)
_cell_length_c 34.0538(6)
_cell_measurement_reflns_used 3205
_cell_measurement_temperature 150(2)
_cell_measurement_theta_max 25.79
_cell_measurement_theta_min 3
_cell_volume 3357.60(8)
_computing_cell_refinement 'SMART and SAINT (Bruker, 2000)'
_computing_data_collection 'SMART (Bruker, 2000)'
_computing_data_reduction SAINT
_computing_molecular_graphics 'SHELXTL (Bruker, 2000)'
_computing_publication_material 'enCIFer (Version 1.2; Allen <i>et al.</i>,  2004)'
_computing_structure_refinement 'SHELXL97 (Sheldrick, 1997)'
_computing_structure_solution 'SHELXS97 (Sheldrick, 1997)'
_diffrn_ambient_temperature 150(2)
_diffrn_measured_fraction_theta_full 0.994
_diffrn_measured_fraction_theta_max 0.994
_diffrn_measurement_device_type 'Bruker SMART CCD area-detector'
_diffrn_measurement_method 'Type of scans?'
_diffrn_radiation_monochromator graphite
_diffrn_radiation_source 'fine-focus sealed tube'
_diffrn_radiation_type MoK\a
_diffrn_radiation_wavelength 0.71073
_diffrn_reflns_av_R_equivalents 0.0391
_diffrn_reflns_av_sigmaI/netI 0.0246
_diffrn_reflns_limit_h_max 12
_diffrn_reflns_limit_h_min -6
_diffrn_reflns_limit_k_max 12
_diffrn_reflns_limit_k_min -11
_diffrn_reflns_limit_l_max 41
_diffrn_reflns_limit_l_min -41
_diffrn_reflns_number 18817
_diffrn_reflns_theta_full 25.79
_diffrn_reflns_theta_max 25.79
_diffrn_reflns_theta_min 2.14
_diffrn_standards_number 0
_exptl_absorpt_coefficient_mu 0.111
_exptl_absorpt_correction_T_max 1.00
_exptl_absorpt_correction_T_min 0.69
_exptl_absorpt_correction_type multi-scan
_exptl_absorpt_process_details '(SADABS; Sheldrick, 1996)'
_exptl_crystal_colour colourless
_exptl_crystal_density_diffrn 1.378
_exptl_crystal_density_method 'not measured'
_exptl_crystal_description fragment
_exptl_crystal_F_000 1488
_exptl_crystal_size_max 0.45
_exptl_crystal_size_mid 0.20
_exptl_crystal_size_min 0.16
_refine_diff_density_max 0.192
_refine_diff_density_min -0.158
_refine_ls_extinction_method none
_refine_ls_goodness_of_fit_ref 1.080
_refine_ls_hydrogen_treatment mixed
_refine_ls_matrix_type full
_refine_ls_number_parameters 245
_refine_ls_number_reflns 3205
_refine_ls_number_restraints 0
_refine_ls_restrained_S_all 1.080
_refine_ls_R_factor_all 0.0354
_refine_ls_R_factor_gt 0.0337
_refine_ls_shift/su_max 0.000
_refine_ls_shift/su_mean 0.000
_refine_ls_structure_factor_coef Fsqd
_refine_ls_weighting_details 'calc w = 1/[\s^2^(Fo^2^)+(0.0321P)^2^+1.2424P] where P=(Fo^2^+2Fc^2^)/3'
_refine_ls_weighting_scheme calc
_refine_ls_wR_factor_gt 0.0810
_refine_ls_wR_factor_ref 0.0818
_reflns_number_gt 3084
_reflns_number_total 3205
_reflns_threshold_expression I>2\s(I)
_cod_data_source_file ga3025.cif
_cod_data_source_block I
_cod_database_code 2015639
_cod_database_fobs_code 2015639

loop_
_symmetry_equiv_pos_as_xyz
'x, y, z'
'-x, -y, z+1/2'
'-y+1/2, x+1/2, z+3/4'
'y+1/2, -x+1/2, z+1/4'
'-x+1/2, y+1/2, -z+3/4'
'x+1/2, -y+1/2, -z+1/4'
'y, x, -z'
'-y, -x, -z+1/2'

loop_
_atom_site_type_symbol
_atom_site_label
_atom_site_fract_x
_atom_site_fract_y
_atom_site_fract_z
_atom_site_U_iso_or_equiv
_atom_site_adp_type
_atom_site_calc_flag
_atom_site_refinement_flags
_atom_site_occupancy
N N1 0.28745(15) 0.79829(16) 0.10999(4) 0.0261(3) Uani d . 1
N N2 0.14882(15) 0.77320(16) 0.10495(4) 0.0255(3) Uani d . 1
C C3 0.11056(19) 0.83841(17) 0.07337(5) 0.0235(4) Uani d . 1
N N3 0.21777(16) 0.90556(15) 0.05782(4) 0.0236(3) Uani d . 1
N N4 0.2160(2) 0.98844(19) 0.02443(5) 0.0431(5) Uani d . 1
H H4X 0.240(3) 0.946(3) 0.0015(8) 0.052 Uiso d . 1
H H4Y 0.192(3) 1.056(3) 0.0282(8) 0.052 Uiso d . 1
C C5 0.32550(17) 0.87765(17) 0.08124(5) 0.0233(4) Uani d . 1
C C6 0.46702(18) 0.92603(18) 0.07249(5) 0.0262(4) Uani d . 1
H H6 0.4595 1.0124 0.0576 0.031 Uiso calc R 1
C C7 0.5394(2) 0.8248(2) 0.04619(6) 0.0342(4) Uani d . 1
H H7A 0.6284 0.8599 0.0391 0.041 Uiso calc R 1
H H7B 0.4864 0.8100 0.0223 0.041 Uiso calc R 1
H H7C 0.5498 0.7393 0.0603 0.041 Uiso calc R 1
O O1 0.53839(13) 0.95334(13) 0.10766(4) 0.0277(3) Uani d . 1
H H1X 0.562(2) 0.881(2) 0.1181(6) 0.033 Uiso d . 1
C C8 -0.02962(18) 0.84651(18) 0.05622(5) 0.0263(4) Uani d . 1
H H8 -0.0199 0.8531 0.0271 0.032 Uiso calc R 1
C C9 -0.1000(2) 0.9740(2) 0.07009(6) 0.0362(5) Uani d . 1
H H9A -0.1871 0.9824 0.0568 0.043 Uiso calc R 1
H H9B -0.0440 1.0524 0.0639 0.043 Uiso calc R 1
H H9C -0.1143 0.9692 0.0985 0.043 Uiso calc R 1
O O2 -0.10413(13) 0.72790(13) 0.06432(4) 0.0278(3) Uani d . 1
H H2X -0.127(2) 0.731(2) 0.0895(7) 0.033 Uiso d . 1
C C10 0.8270(2) 0.9753(2) 0.21588(7) 0.0382(5) Uani d . 1
H H10A 0.8852 0.9221 0.2332 0.046 Uiso calc R 1
H H10B 0.8741 1.0579 0.2081 0.046 Uiso calc R 1
H H10C 0.8050 0.9225 0.1924 0.046 Uiso calc R 1
C C11 0.69820(18) 1.01167(19) 0.23748(5) 0.0273(4) Uani d . 1
H H11 0.7216 1.0663 0.2612 0.033 Uiso calc R 1
O O10 0.62582(14) 0.89525(15) 0.24956(4) 0.0339(3) Uani d . 1
H H10X 0.681(2) 0.836(2) 0.2619(6) 0.041 Uiso d . 1
C C12 0.60972(18) 1.09569(18) 0.21053(5) 0.0245(4) Uani d . 1
O O11 0.64288(14) 1.21192(13) 0.20137(4) 0.0324(3) Uani d . 1
N N10 0.49882(16) 1.03483(16) 0.19801(4) 0.0261(3) Uani d . 1
H H10Y 0.477(2) 0.950(2) 0.2023(6) 0.031 Uiso d . 1
N N11 0.41675(16) 1.09436(16) 0.16980(4) 0.0276(3) Uani d . 1
H H11X 0.429(2) 1.069(2) 0.1454(6) 0.033 Uiso d . 1
C C13 0.31341(18) 1.17292(17) 0.18025(5) 0.0251(4) Uani d . 1
O O12 0.29042(14) 1.20549(14) 0.21459(3) 0.0313(3) Uani d . 1
C C14 0.22251(19) 1.21754(19) 0.14684(5) 0.0290(4) Uani d . 1
H H14 0.2126 1.3177 0.1477 0.035 Uiso calc R 1
O O13 0.28308(16) 1.18017(16) 0.11088(4) 0.0407(4) Uani d . 1
H H13X 0.238(3) 1.215(3) 0.0933(7) 0.049 Uiso d . 1
C C15 0.0868(2) 1.1539(3) 0.15214(7) 0.0476(6) Uani d . 1
H H15A 0.0277 1.1807 0.1305 0.057 Uiso calc R 1
H H15B 0.0477 1.1837 0.1771 0.057 Uiso calc R 1
H H15C 0.0964 1.0557 0.1523 0.057 Uiso calc R 1

loop_
_atom_site_aniso_label
_atom_site_aniso_U_11
_atom_site_aniso_U_22
_atom_site_aniso_U_33
_atom_site_aniso_U_12
_atom_site_aniso_U_13
_atom_site_aniso_U_23
N1 0.0218(7) 0.0296(8) 0.0269(7) 0.0000(6) 0.0007(6) 0.0037(6)
N2 0.0206(7) 0.0315(8) 0.0245(7) 0.0004(6) 0.0009(6) 0.0033(7)
C3 0.0253(9) 0.0230(9) 0.0223(8) 0.0035(7) 0.0022(7) -0.0007(7)
N3 0.0283(8) 0.0225(7) 0.0200(6) 0.0039(6) 0.0023(6) 0.0022(6)
N4 0.0804(15) 0.0277(9) 0.0211(8) 0.0163(10) 0.0091(9) 0.0084(7)
C5 0.0247(9) 0.0237(9) 0.0216(8) 0.0017(7) 0.0012(7) -0.0005(7)
C6 0.0244(9) 0.0292(10) 0.0250(8) -0.0015(7) 0.0020(7) 0.0025(7)
C7 0.0268(10) 0.0434(11) 0.0324(10) -0.0045(9) 0.0043(8) -0.0055(9)
O1 0.0291(7) 0.0257(7) 0.0282(6) -0.0002(5) -0.0006(5) 0.0003(5)
C8 0.0269(9) 0.0267(9) 0.0253(8) 0.0034(7) -0.0016(7) 0.0030(7)
C9 0.0279(10) 0.0294(10) 0.0513(12) 0.0052(8) -0.0035(9) -0.0027(9)
O2 0.0268(7) 0.0299(7) 0.0268(6) 0.0006(5) 0.0002(5) -0.0016(5)
C10 0.0266(10) 0.0374(11) 0.0506(12) 0.0023(9) 0.0034(9) -0.0058(10)
C11 0.0243(9) 0.0258(9) 0.0318(9) -0.0008(7) -0.0022(8) 0.0003(7)
O10 0.0270(7) 0.0320(7) 0.0427(7) 0.0013(6) -0.0063(6) 0.0121(6)
C12 0.0264(9) 0.0267(9) 0.0203(7) 0.0035(7) 0.0064(7) -0.0022(7)
O11 0.0415(8) 0.0266(7) 0.0292(6) -0.0021(6) 0.0064(6) 0.0017(6)
N10 0.0280(8) 0.0221(8) 0.0282(7) 0.0041(6) -0.0046(6) 0.0024(6)
N11 0.0319(9) 0.0301(8) 0.0209(7) 0.0095(7) -0.0039(6) -0.0013(6)
C13 0.0269(10) 0.0205(9) 0.0278(9) -0.0010(7) -0.0011(7) -0.0016(7)
O12 0.0325(7) 0.0341(7) 0.0274(6) 0.0072(6) 0.0010(5) -0.0053(5)
C14 0.0297(9) 0.0264(9) 0.0308(9) 0.0067(8) -0.0032(8) -0.0017(8)
O13 0.0422(8) 0.0541(10) 0.0258(6) 0.0162(7) -0.0066(6) 0.0031(6)
C15 0.0329(12) 0.0655(16) 0.0444(12) -0.0044(11) -0.0107(10) 0.0018(11)

loop_
_atom_type_symbol
_atom_type_description
_atom_type_scat_dispersion_real
_atom_type_scat_dispersion_imag
_atom_type_scat_source
C C 0.0033 0.0016 'International Tables Vol C Tables 4.2.6.8 and 6.1.1.4'
H H 0.0000 0.0000 'International Tables Vol C Tables 4.2.6.8 and 6.1.1.4'
N N 0.0061 0.0033 'International Tables Vol C Tables 4.2.6.8 and 6.1.1.4'
O O 0.0106 0.0060 'International Tables Vol C Tables 4.2.6.8 and 6.1.1.4'

loop_
_geom_angle_atom_site_label_1
_geom_angle_atom_site_label_2
_geom_angle_atom_site_label_3
_geom_angle
C5 N1 N2 107.24(14)
C3 N2 N1 107.19(14)
N2 C3 N3 109.50(16)
N2 C3 C8 127.58(16)
N3 C3 C8 122.88(15)
C5 N3 C3 106.63(14)
C5 N3 N4 127.08(17)
C3 N3 N4 126.28(17)
N3 N4 H4X 114.8(16)
N3 N4 H4Y 114(2)
H4X N4 H4Y 131(3)
N1 C5 N3 109.43(15)
N1 C5 C6 127.18(15)
N3 C5 C6 123.27(15)
O1 C6 C5 110.99(14)
O1 C6 C7 112.73(15)
C5 C6 C7 110.07(15)
O1 C6 H6 107.6
C5 C6 H6 107.6
C7 C6 H6 107.6
C6 C7 H7A 109.5
C6 C7 H7B 109.5
H7A C7 H7B 109.5
C6 C7 H7C 109.5
H7A C7 H7C 109.5
H7B C7 H7C 109.5
C6 O1 H1X 109.5(15)
O2 C8 C3 111.17(14)
O2 C8 C9 113.01(15)
C3 C8 C9 110.33(15)
O2 C8 H8 107.4
C3 C8 H8 107.4
C9 C8 H8 107.4
C8 C9 H9A 109.5
C8 C9 H9B 109.5
H9A C9 H9B 109.5
C8 C9 H9C 109.5
H9A C9 H9C 109.5
H9B C9 H9C 109.5
C8 O2 H2X 107.2(15)
C11 C10 H10A 109.5
C11 C10 H10B 109.5
H10A C10 H10B 109.5
C11 C10 H10C 109.5
H10A C10 H10C 109.5
H10B C10 H10C 109.5
O10 C11 C10 111.87(16)
O10 C11 C12 109.19(15)
C10 C11 C12 108.96(15)
O10 C11 H11 108.9
C10 C11 H11 108.9
C12 C11 H11 108.9
C11 O10 H10X 110.7(15)
O11 C12 N10 124.30(17)
O11 C12 C11 120.62(16)
N10 C12 C11 115.08(16)
C12 N10 N11 120.97(16)
C12 N10 H10Y 125.8(14)
N11 N10 H10Y 112.1(14)
C13 N11 N10 120.90(14)
C13 N11 H11X 121.6(14)
N10 N11 H11X 117.0(14)
O12 C13 N11 123.15(16)
O12 C13 C14 121.56(16)
N11 C13 C14 115.28(15)
O13 C14 C15 112.08(17)
O13 C14 C13 108.63(15)
C15 C14 C13 108.73(16)
O13 C14 H14 109.1
C15 C14 H14 109.1
C13 C14 H14 109.1
C14 O13 H13X 106.9(17)
C14 C15 H15A 109.5
C14 C15 H15B 109.5
H15A C15 H15B 109.5
C14 C15 H15C 109.5
H15A C15 H15C 109.5
H15B C15 H15C 109.5

loop_
_geom_bond_atom_site_label_1
_geom_bond_atom_site_label_2
_geom_bond_distance
_geom_bond_publ_flag
N1 C5 1.312(2) y
N1 N2 1.409(2) y
N2 C3 1.311(2) y
C3 N3 1.363(2) y
C3 C8 1.512(3) ?
N3 C5 1.363(2) ?
N3 N4 1.404(2) y
N4 H4X 0.92(3) ?
N4 H4Y 0.72(3) ?
C5 C6 1.515(2) ?
C6 O1 1.418(2) ?
C6 C7 1.526(3) ?
C6 H6 1.0000 ?
C7 H7A 0.9800 ?
C7 H7B 0.9800 ?
C7 H7C 0.9800 ?
O1 H1X 0.84(2) ?
C8 O2 1.418(2) ?
C8 C9 1.521(3) ?
C8 H8 1.0000 ?
C9 H9A 0.9800 ?
C9 H9B 0.9800 ?
C9 H9C 0.9800 ?
O2 H2X 0.89(2) ?
C10 C11 1.519(3) ?
C10 H10A 0.9800 ?
C10 H10B 0.9800 ?
C10 H10C 0.9800 ?
C11 O10 1.422(2) ?
C11 C12 1.520(2) ?
C11 H11 1.0000 ?
O10 H10X 0.91(2) ?
C12 O11 1.240(2) ?
C12 N10 1.326(2) y
N10 N11 1.391(2) y
N10 H10Y 0.88(2) ?
N11 C13 1.337(2) y
N11 H11X 0.88(2) ?
C13 O12 1.234(2) ?
C13 C14 1.518(2) ?
C14 O13 1.414(2) ?
C14 C15 1.499(3) ?
C14 H14 1.0000 ?
O13 H13X 0.82(3) ?
C15 H15A 0.9800 ?
C15 H15B 0.9800 ?
C15 H15C 0.9800 ?

loop_
_geom_hbond_atom_site_label_D
_geom_hbond_atom_site_label_H
_geom_hbond_atom_site_label_A
_geom_hbond_site_symmetry_A
_geom_hbond_distance_DH
_geom_hbond_distance_HA
_geom_hbond_distance_DA
_geom_hbond_angle_DHA
N4 H4X O12 3_654 0.92(3) 2.07(3) 2.937(2) 158(2)
N4 H4Y O11 6_475 0.72(3) 2.46(3) 3.172(2) 170(3)
O1 H1X N2 6_565 0.84(2) 1.98(2) 2.808(2) 170(2)
O2 H2X N1 6_465 0.89(2) 1.94(2) 2.8056(19) 165(2)
O10 H10X O12 8_765 0.91(2) 1.87(2) 2.7740(18) 177(2)
N10 H10Y O2 6_565 0.88(2) 2.02(2) 2.833(2) 152.4(19)
N11 H11X O1 . 0.88(2) 2.04(2) 2.810(2) 146.2(19)
O13 H13X O11 6_475 0.82(3) 1.93(3) 2.7532(19) 175(2)

loop_
_geom_torsion_atom_site_label_1
_geom_torsion_atom_site_label_2
_geom_torsion_atom_site_label_3
_geom_torsion_atom_site_label_4
_geom_torsion
_geom_torsion_publ_flag
C5 N1 N2 C3 0.17(19) ?
N1 N2 C3 N3 -0.46(19) ?
N1 N2 C3 C8 -178.23(16) ?
N2 C3 N3 C5 0.57(19) ?
C8 C3 N3 C5 178.46(16) ?
N2 C3 N3 N4 -178.73(16) ?
C8 C3 N3 N4 -0.8(3) ?
N2 N1 C5 N3 0.18(19) ?
N2 N1 C5 C6 -175.98(16) ?
C3 N3 C5 N1 -0.45(19) ?
N4 N3 C5 N1 178.84(16) ?
C3 N3 C5 C6 175.89(16) ?
N4 N3 C5 C6 -4.8(3) ?
N1 C5 C6 O1 -37.8(2) ?
N3 C5 C6 O1 146.55(16) ?
N1 C5 C6 C7 87.7(2) y
N3 C5 C6 C7 -87.9(2) ?
N2 C3 C8 O2 -30.2(3) ?
N3 C3 C8 O2 152.29(15) ?
N2 C3 C8 C9 96.0(2) y
N3 C3 C8 C9 -81.5(2) ?
O10 C11 C12 O11 168.41(15) ?
C10 C11 C12 O11 -69.1(2) ?
O10 C11 C12 N10 -12.1(2) ?
C10 C11 C12 N10 110.32(18) y
O11 C12 N10 N11 6.7(3) ?
C11 C12 N10 N11 -172.75(15) ?
C12 N10 N11 C13 -91.7(2) y
N10 N11 C13 O12 5.5(3) ?
N10 N11 C13 C14 -172.98(16) ?
O12 C13 C14 O13 172.52(17) ?
N11 C13 C14 O13 -8.9(2) ?
O12 C13 C14 C15 -65.3(2) ?
N11 C13 C14 C15 113.29(19) ?

loop_
_cod_related_entry_id
_cod_related_entry_database
_cod_related_entry_code
1 ChemSpider 21180786
